data_7231176
loop_
_publ_author_name
'Seth, Saikat Kumar'
'Bauz\'a, Antonio'
'Mahmoudi, Ghodrat'
'Stilinovi\'c, Vladimir'
'L\'opez-Torres, Elena'
'Zaragoza, Guillermo'
'Keramidas, Anastasios D.'
'Frontera, Antonio'

_publ_section_title
;
 On the importance of Pb&#x22EF;X (X = O, N, S, Br) tetrel bonding
 interactions in a series of tetra- and hexa-coordinated Pb(ii) compounds
;
_journal_issue 34
_journal_name_full CrystEngComm
_journal_page_first 5033
_journal_paper_doi 10.1039/C8CE00919H
_journal_volume 20
_journal_year 2018
_chemical_formula_sum 'C38 H34 N14 O4 Pb2'
_chemical_formula_weight 1165.17
_space_group_crystal_system monoclinic
_space_group_IT_number 14
_space_group_name_Hall '-P 2ybc'
_space_group_name_H-M_alt 'P 1 21/c 1'
_symmetry_space_group_name_Hall '-P 2ybc'
_symmetry_space_group_name_H-M 'P 1 21/c 1'
_atom_sites_solution_hydrogens mixed
_audit_creation_method SHELXL-2018/1
_audit_update_record
;
2018-07-12 deposited with the CCDC.
2018-07-18 downloaded from the CCDC.
;
_cell_angle_alpha 90
_cell_angle_beta 108.941(4)
_cell_angle_gamma 90
_cell_formula_units_Z 2
_cell_length_a 10.9860(4)
_cell_length_b 21.7326(7)
_cell_length_c 8.8856(4)
_cell_measurement_reflns_used 3673
_cell_measurement_temperature 293(2)
_cell_measurement_theta_max 61.48
_cell_measurement_theta_min 4.71
_cell_volume 2006.60(14)
_computing_cell_refinement
;
        CrysAlisPro, Oxford Diffraction Ltd.,
        Version 1.171.33.41 (release 06-05-2009 CrysAlis171 .NET)
        (compiled May  6 2009,17:20:42)
;
_computing_data_collection
;
        CrysAlisPro, Oxford Diffraction Ltd.,
        Version 1.171.33.41 (release 06-05-2009 CrysAlis171 .NET)
        (compiled May  6 2009,17:20:42)
;
_computing_data_reduction
;
        CrysAlisPro, Oxford Diffraction Ltd.,
        Version 1.171.33.41 (release 06-05-2009 CrysAlis171 .NET)
        (compiled May  6 2009,17:20:42)
;
_computing_molecular_graphics
;    
ORTEP-3 for Windows (Farrugia, 1997), DIAMOND (Brandenburg,
1999) and Mercury (Macrae <i>et al.</i>, 2006)
;
_computing_publication_material 'PLATON (Spek, 2009)'
_computing_structure_refinement 'SHELXL-2018/1 (Sheldrick, 2018)'
_computing_structure_solution 'SHELXT 2014/4 (Sheldrick, 2014)'
_diffrn_ambient_temperature 293(2)
_diffrn_detector_area_resol_mean 8.1241
_diffrn_measured_fraction_theta_full 0.947
_diffrn_measured_fraction_theta_max 0.947
_diffrn_measurement_device_type 'Xcalibur, Onyx'
_diffrn_measurement_method '\w scans'
_diffrn_radiation_type CuK\a
_diffrn_radiation_wavelength 1.5418
_diffrn_reflns_av_R_equivalents 0.0923
_diffrn_reflns_av_unetI/netI 0.0852
_diffrn_reflns_Laue_measured_fraction_full 0.947
_diffrn_reflns_Laue_measured_fraction_max 0.947
_diffrn_reflns_limit_h_max 12
_diffrn_reflns_limit_h_min -12
_diffrn_reflns_limit_k_max 24
_diffrn_reflns_limit_k_min -24
_diffrn_reflns_limit_l_max 10
_diffrn_reflns_limit_l_min -7
_diffrn_reflns_number 5500
_diffrn_reflns_point_group_measured_fraction_full 0.947
_diffrn_reflns_point_group_measured_fraction_max 0.947
_diffrn_reflns_theta_full 61.616
_diffrn_reflns_theta_max 61.616
_diffrn_reflns_theta_min 4.717
_exptl_absorpt_coefficient_mu 16.613
_exptl_absorpt_correction_T_max 1.00
_exptl_absorpt_correction_T_min 0.00143
_exptl_absorpt_correction_type multi-scan
_exptl_absorpt_process_details
;
        CrysAlisPro, Oxford Diffraction Ltd.,
        Version 1.171.33.41 (release 06-05-2009 CrysAlis171 .NET)
        (compiled May  6 2009,17:20:42)
        Empirical absorption correction using spherical harmonics,
        implemented in SCALE3 ABSPACK scaling algorithm.
;
_exptl_crystal_colour orange
_exptl_crystal_density_diffrn 1.928
_exptl_crystal_density_method 'not measured'
_exptl_crystal_description prism
_exptl_crystal_F_000 1112
_exptl_crystal_size_max 0.35
_exptl_crystal_size_mid 0.25
_exptl_crystal_size_min 0.15
_refine_diff_density_max 2.953
_refine_diff_density_min -3.287
_refine_diff_density_rms 0.297
_refine_ls_extinction_method none
_refine_ls_goodness_of_fit_ref 0.999
_refine_ls_hydrogen_treatment constr
_refine_ls_matrix_type full
_refine_ls_number_parameters 263
_refine_ls_number_reflns 2951
_refine_ls_number_restraints 419
_refine_ls_restrained_S_all 0.935
_refine_ls_R_factor_all 0.0854
_refine_ls_R_factor_gt 0.0721
_refine_ls_shift/su_max 0.000
_refine_ls_shift/su_mean 0.000
_refine_ls_structure_factor_coef Fsqd
_refine_ls_weighting_details 'w=1/[\s^2^(Fo^2^)+(0.1086P)^2^+46.7203P] where P=(Fo^2^+2Fc^2^)/3'
_refine_ls_weighting_scheme calc
_refine_ls_wR_factor_gt 0.1757
_refine_ls_wR_factor_ref 0.1875
_reflns_Friedel_coverage 0.000
_reflns_number_gt 2443
_reflns_number_total 2951
_reflns_threshold_expression 'I > 2\s(I)'
_cod_data_source_file c8ce00919h2.cif
_cod_data_source_block shelx
_cod_depositor_comments 'Adding full bibliography for 7231176--7231180.cif.'
_cod_database_code 7231176
_shelx_shelxl_version_number 2018/1
_shelx_space_group_comment
;
The symmetry employed for this shelxl refinement is uniquely defined
by the following loop, which should always be used as a source of
symmetry information in preference to the above space-group names.
They are only intended as comments.
;

loop_
_space_group_symop_operation_xyz
'x, y, z'
'-x, y+1/2, -z+1/2'
'-x, -y, -z'
'x, -y-1/2, z-1/2'

loop_
_atom_site_label
_atom_site_type_symbol
_atom_site_fract_x
_atom_site_fract_y
_atom_site_fract_z
_atom_site_U_iso_or_equiv
_atom_site_adp_type
_atom_site_occupancy
_atom_site_site_symmetry_order
_atom_site_calc_flag
_atom_site_refinement_flags_posn
_atom_site_refinement_flags_adp
Pb Pb 0.07591(5) 0.01649(2) 0.30755(7) 0.0271(3) Uani 1 1 d . U
O1 O -0.1070(9) -0.0511(5) 0.1814(11) 0.032(2) Uani 1 1 d . U
N1 N -0.1810(12) 0.0213(5) -0.0227(14) 0.026(3) Uani 1 1 d . U
N2 N -0.0841(10) 0.0581(5) 0.0649(12) 0.022(2) Uani 1 1 d . U
N3 N 0.1050(11) 0.1323(5) 0.2356(14) 0.027(2) Uani 1 1 d . U
N4 N -0.0627(12) 0.0599(7) 0.4339(14) 0.034(3) Uani 1 1 d . U
N5 N -0.1185(13) 0.1069(7) 0.3801(16) 0.042(3) Uani 1 1 d . U
N6 N -0.1678(18) 0.1516(9) 0.326(2) 0.072(6) Uani 1 1 d . U
C1 C -0.1815(12) -0.0306(6) 0.0445(16) 0.021(3) Uani 1 1 d . U
C2 C -0.0905(13) 0.1150(6) 0.0159(16) 0.024(3) Uani 1 1 d . U
C10 C 0.0142(13) 0.1564(6) 0.1055(18) 0.028(3) Uani 1 1 d . U
C11 C 0.0208(15) 0.2173(7) 0.065(2) 0.039(4) Uani 1 1 d . U
H11 H -0.043902 0.234104 -0.020019 0.047 Uiso 1 1 calc R U
C12 C 0.1228(16) 0.2534(8) 0.152(2) 0.045(4) Uani 1 1 d . U
H12 H 0.129534 0.293943 0.121784 0.054 Uiso 1 1 calc R U
C13 C 0.2136(15) 0.2288(7) 0.281(2) 0.044(4) Uani 1 1 d . U
H13 H 0.282814 0.252341 0.341890 0.053 Uiso 1 1 calc R U
C14 C 0.2000(14) 0.1673(7) 0.320(2) 0.036(3) Uani 1 1 d . U
H14 H 0.260728 0.150620 0.409684 0.043 Uiso 1 1 calc R U
C21 C -0.2925(12) -0.0746(7) -0.0426(18) 0.030(3) Uani 1 1 d . U
C22 C -0.3857(14) -0.0570(8) -0.188(2) 0.044(4) Uani 1 1 d . U
H22 H -0.381441 -0.019298 -0.235531 0.053 Uiso 1 1 calc R U
C23 C -0.4821(16) -0.0982(7) -0.255(2) 0.049(5) Uani 1 1 d . U
H23 H -0.547590 -0.087576 -0.348007 0.059 Uiso 1 1 calc R U
C24 C -0.4836(16) -0.1545(8) -0.188(2) 0.049(4) Uani 1 1 d . U
H24 H -0.549605 -0.181799 -0.237993 0.058 Uiso 1 1 calc R U
N7 N -0.3940(13) -0.1715(6) -0.0549(18) 0.046(3) Uani 1 1 d . U
C26 C -0.2992(14) -0.1319(7) 0.0134(19) 0.034(3) Uani 1 1 d . U
H26 H -0.234198 -0.144439 0.104477 0.040 Uiso 1 1 calc R U
C30 C -0.1982(13) 0.1407(6) -0.1199(18) 0.029(3) Uani 1 1 d . U
C31 C -0.3162(15) 0.1528(8) -0.101(2) 0.041(4) Uani 1 1 d . U
H31 H -0.326772 0.144635 -0.003492 0.049 Uiso 1 1 calc R U
C32 C -0.4152(17) 0.1756(10) -0.218(2) 0.053(4) Uani 1 1 d . U
H32 H -0.495590 0.178306 -0.204976 0.064 Uiso 1 1 calc R U
C33 C -0.4000(17) 0.1952(8) -0.359(2) 0.049(4) Uani 1 1 d . U
H33 H -0.466079 0.214916 -0.436894 0.059 Uiso 1 1 calc R U
C34 C -0.2822(17) 0.1842(9) -0.378(2) 0.054(4) Uani 1 1 d . U
H34 H -0.269491 0.195842 -0.472922 0.064 Uiso 1 1 calc R U
C35 C -0.1834(16) 0.1565(8) -0.261(2) 0.041(3) Uani 1 1 d . U
H35 H -0.105952 0.148475 -0.278895 0.049 Uiso 1 1 calc R U
C50 C 0.3489(19) 0.0406(13) 0.659(3) 0.074(7) Uani 1 1 d . U
H50A H 0.420851 0.068111 0.696550 0.111 Uiso 1 1 calc R U
H50B H 0.358533 0.015646 0.574846 0.111 Uiso 1 1 calc R U
H50C H 0.345271 0.014695 0.745254 0.111 Uiso 1 1 calc R U
O2 O 0.2337(11) 0.0752(7) 0.6023(15) 0.055(3) Uani 1 1 d . U
H50 H 0.168860 0.073902 0.664686 0.082 Uiso 1 1 d . U

loop_
_atom_site_aniso_label
_atom_site_aniso_U_11
_atom_site_aniso_U_22
_atom_site_aniso_U_33
_atom_site_aniso_U_23
_atom_site_aniso_U_13
_atom_site_aniso_U_12
Pb 0.0292(4) 0.0155(4) 0.0328(4) 0.0009(2) 0.0047(3) 0.0013(2)
O1 0.036(5) 0.022(5) 0.030(5) 0.014(4) 0.000(4) -0.010(4)
N1 0.044(6) 0.008(5) 0.020(6) 0.004(4) 0.004(5) 0.000(4)
N2 0.036(6) 0.011(4) 0.013(5) 0.000(4) 0.000(4) -0.001(4)
N3 0.031(5) 0.015(5) 0.031(6) -0.001(4) 0.007(4) -0.003(4)
N4 0.041(6) 0.040(6) 0.029(5) 0.008(4) 0.024(5) 0.009(4)
N5 0.044(7) 0.047(8) 0.033(7) 0.014(6) 0.011(6) 0.013(6)
N6 0.099(13) 0.069(12) 0.063(11) 0.048(10) 0.046(10) 0.037(10)
C1 0.021(5) 0.020(5) 0.026(5) 0.013(4) 0.014(4) 0.002(4)
C2 0.034(6) 0.012(5) 0.025(6) -0.009(5) 0.011(5) -0.002(4)
C10 0.030(6) 0.006(5) 0.046(8) -0.002(5) 0.009(5) 0.001(4)
C11 0.047(8) 0.008(6) 0.051(9) 0.003(6) 0.001(6) -0.001(5)
C12 0.053(9) 0.025(7) 0.057(10) 0.003(7) 0.016(7) -0.012(6)
C13 0.041(8) 0.021(7) 0.061(10) -0.010(7) 0.005(6) -0.006(6)
C14 0.036(7) 0.014(6) 0.051(9) -0.015(6) 0.005(6) -0.003(5)
C21 0.022(6) 0.021(6) 0.045(7) 0.009(6) 0.009(5) -0.001(5)
C22 0.031(7) 0.033(8) 0.054(9) 0.014(7) -0.008(6) -0.005(6)
C23 0.043(8) 0.014(7) 0.066(10) -0.008(6) -0.016(7) 0.004(6)
C24 0.037(8) 0.022(7) 0.071(10) -0.002(7) -0.003(7) -0.003(6)
N7 0.044(7) 0.023(6) 0.058(8) -0.003(6) 0.000(6) -0.008(5)
C26 0.039(7) 0.012(6) 0.042(8) -0.001(6) 0.002(6) -0.003(5)
C30 0.038(6) 0.007(6) 0.039(6) 0.001(5) 0.008(5) 0.003(5)
C31 0.048(7) 0.029(8) 0.046(8) 0.011(7) 0.016(6) 0.013(7)
C32 0.047(8) 0.050(11) 0.056(9) 0.002(8) 0.008(7) 0.020(8)
C33 0.054(8) 0.032(9) 0.046(8) 0.002(7) -0.004(7) 0.016(7)
C34 0.057(9) 0.048(11) 0.047(9) 0.006(8) 0.005(7) 0.005(8)
C35 0.048(8) 0.026(8) 0.047(7) 0.010(7) 0.013(6) 0.006(6)
C50 0.046(10) 0.091(18) 0.085(16) 0.033(15) 0.021(11) 0.013(10)
O2 0.044(6) 0.065(9) 0.056(8) 0.008(7) 0.018(6) 0.006(6)

loop_
_atom_type_symbol
_atom_type_description
_atom_type_scat_dispersion_real
_atom_type_scat_dispersion_imag
_atom_type_scat_source
C C 0.0181 0.0091 'International Tables Vol C Tables 4.2.6.8 and 6.1.1.4'
H H 0.0000 0.0000 'International Tables Vol C Tables 4.2.6.8 and 6.1.1.4'
O O 0.0492 0.0322 'International Tables Vol C Tables 4.2.6.8 and 6.1.1.4'
Pb Pb -4.0753 8.5060 'International Tables Vol C Tables 4.2.6.8 and 6.1.1.4'
N N 0.0311 0.0180 'International Tables Vol C Tables 4.2.6.8 and 6.1.1.4'

loop_
_geom_angle_atom_site_label_1
_geom_angle_atom_site_label_2
_geom_angle_atom_site_label_3
_geom_angle
N4 Pb O1 84.1(4)
N4 Pb N2 83.3(4)
O1 Pb N2 64.8(3)
N4 Pb N3 83.2(4)
O1 Pb N3 127.4(3)
N2 Pb N3 63.1(3)
C1 O1 Pb 113.4(8)
C1 N1 N2 112.0(11)
C2 N2 N1 114.8(10)
C2 N2 Pb 125.8(9)
N1 N2 Pb 119.3(8)
C14 N3 C10 119.3(13)
C14 N3 Pb 123.4(10)
C10 N3 Pb 117.3(8)
N5 N4 Pb 118.2(10)
N6 N5 N4 177.3(18)
N1 C1 O1 129.8(13)
N1 C1 C21 115.7(12)
O1 C1 C21 114.3(11)
N2 C2 C10 116.8(12)
N2 C2 C30 124.5(12)
C10 C2 C30 118.7(12)
N3 C10 C11 120.2(13)
N3 C10 C2 116.8(12)
C11 C10 C2 123.0(13)
C10 C11 C12 120.3(15)
C10 C11 H11 119.8
C12 C11 H11 119.8
C13 C12 C11 119.1(16)
C13 C12 H12 120.5
C11 C12 H12 120.5
C12 C13 C14 118.4(15)
C12 C13 H13 120.8
C14 C13 H13 120.8
N3 C14 C13 122.7(15)
N3 C14 H14 118.7
C13 C14 H14 118.7
C26 C21 C22 118.3(14)
C26 C21 C1 120.9(12)
C22 C21 C1 120.7(13)
C23 C22 C21 116.8(16)
C23 C22 H22 121.6
C21 C22 H22 121.6
C24 C23 C22 121.0(16)
C24 C23 H23 119.5
C22 C23 H23 119.5
N7 C24 C23 122.0(15)
N7 C24 H24 119.0
C23 C24 H24 119.0
C24 N7 C26 118.0(15)
N7 C26 C21 123.7(14)
N7 C26 H26 118.2
C21 C26 H26 118.2
C31 C30 C35 117.3(14)
C31 C30 C2 120.0(14)
C35 C30 C2 122.6(14)
C32 C31 C30 122.4(17)
C32 C31 H31 118.8
C30 C31 H31 118.8
C31 C32 C33 120.9(18)
C31 C32 H32 119.6
C33 C32 H32 119.6
C34 C33 C32 117.0(16)
C34 C33 H33 121.5
C32 C33 H33 121.5
C33 C34 C35 121.5(19)
C33 C34 H34 119.2
C35 C34 H34 119.2
C30 C35 C34 120.5(17)
C30 C35 H35 119.8
C34 C35 H35 119.8
O2 C50 H50A 109.5
O2 C50 H50B 109.5
H50A C50 H50B 109.5
O2 C50 H50C 109.5
H50A C50 H50C 109.5
H50B C50 H50C 109.5
C50 O2 H50 118.9

loop_
_geom_bond_atom_site_label_1
_geom_bond_atom_site_label_2
_geom_bond_distance
Pb N4 2.362(12)
Pb O1 2.447(9)
Pb N2 2.469(10)
Pb N3 2.642(12)
O1 C1 1.304(16)
N1 C1 1.278(17)
N1 N2 1.357(16)
N2 C2 1.305(18)
N3 C14 1.312(18)
N3 C10 1.364(18)
N4 N5 1.208(19)
N5 N6 1.14(2)
C1 C21 1.544(19)
C2 C10 1.475(19)
C2 C30 1.50(2)
C10 C11 1.38(2)
C11 C12 1.38(2)
C11 H11 0.9300
C12 C13 1.36(2)
C12 H12 0.9300
C13 C14 1.40(2)
C13 H13 0.9300
C14 H14 0.9300
C21 C26 1.35(2)
C21 C22 1.42(2)
C22 C23 1.37(2)
C22 H22 0.9300
C23 C24 1.36(2)
C23 H23 0.9300
C24 N7 1.32(2)
C24 H24 0.9300
N7 C26 1.335(19)
C26 H26 0.9300
C30 C31 1.38(2)
C30 C35 1.36(2)
C31 C32 1.33(2)
C31 H31 0.9300
C32 C33 1.38(3)
C32 H32 0.9300
C33 C34 1.38(3)
C33 H33 0.9300
C34 C35 1.37(2)
C34 H34 0.9300
C35 H35 0.9300
C50 O2 1.42(2)
C50 H50A 0.9600
C50 H50B 0.9600
C50 H50C 0.9600
O2 H50 1.0346
